data_4081732
loop_
_publ_author_name
'Al-Rafia, S. M. Ibrahim'
'Momeni, Mohammad R.'
'Ferguson, Michael J.'
'McDonald, Robert'
'Brown, Alex'
'Rivard, Eric'

_publ_section_title
;
 Stable Complexes of Parent Digermene: An Inorganic Analogue of Ethylene
;
_journal_issue 22
_journal_name_full Organometallics
_journal_page_first 6658
_journal_paper_doi 10.1021/om400361n
_journal_volume 32
_journal_year 2013
_chemical_formula_moiety 'C33 H38 Cl4 Ge2 N2 O5 W'
_chemical_formula_sum 'C33 H38 Cl4 Ge2 N2 O5 W'
_chemical_formula_weight 1013.48
_chemical_name_common 2
_chemical_name_systematic
; 
 ? 
;
_space_group_IT_number 14
_symmetry_cell_setting monoclinic
_symmetry_space_group_name_Hall '-P 2ybc'
_symmetry_space_group_name_H-M 'P 1 21/c 1'
_atom_sites_solution_hydrogens geom
_atom_sites_solution_primary direct
_atom_sites_solution_secondary difmap
_audit_creation_method SHELXL-97
_cell_angle_alpha 90.00
_cell_angle_beta 98.9410(10)
_cell_angle_gamma 90.00
_cell_formula_units_Z 8
_cell_length_a 16.2246(15)
_cell_length_b 20.6128(19)
_cell_length_c 24.111(2)
_cell_measurement_reflns_used 9980
_cell_measurement_temperature 173(2)
_cell_measurement_theta_max 22.44
_cell_measurement_theta_min 2.20
_cell_volume 7965.6(12)
_computing_cell_refinement 'Bruker SAINT'
_computing_data_collection 'Bruker APEX2'
_computing_data_reduction 'Bruker SAINT'
_computing_molecular_graphics 'Bruker SHELXTL'
_computing_publication_material 'Bruker SHELXTL'
_computing_structure_refinement 'SHELXL-97 (Sheldrick, 2008)'
_computing_structure_solution 'SHELXS-97 (Sheldrick, 2008)'
_diffrn_ambient_temperature 173(2)
_diffrn_measured_fraction_theta_full 1.000
_diffrn_measured_fraction_theta_max 1.000
_diffrn_measurement_device_type 'Bruker APEX-II CCD'
_diffrn_measurement_method '\w scans'
_diffrn_radiation_monochromator graphite
_diffrn_radiation_source 'fine-focus sealed tube'
_diffrn_radiation_type MoK\a
_diffrn_radiation_wavelength 0.71073
_diffrn_reflns_av_R_equivalents 0.0726
_diffrn_reflns_av_sigmaI/netI 0.0567
_diffrn_reflns_limit_h_max 19
_diffrn_reflns_limit_h_min -19
_diffrn_reflns_limit_k_max 24
_diffrn_reflns_limit_k_min -24
_diffrn_reflns_limit_l_max 28
_diffrn_reflns_limit_l_min -28
_diffrn_reflns_number 56224
_diffrn_reflns_theta_full 25.25
_diffrn_reflns_theta_max 25.25
_diffrn_reflns_theta_min 1.27
_exptl_absorpt_coefficient_mu 4.688
_exptl_absorpt_correction_T_max 0.5477
_exptl_absorpt_correction_T_min 0.2824
_exptl_absorpt_correction_type numerical
_exptl_absorpt_process_details 'SADABS (Sheldrick, 2008)'
_exptl_crystal_colour colourless
_exptl_crystal_density_diffrn 1.690
_exptl_crystal_density_method 'not measured'
_exptl_crystal_description block
_exptl_crystal_F_000 3968
_exptl_crystal_size_max 0.36
_exptl_crystal_size_mid 0.16
_exptl_crystal_size_min 0.15
_refine_diff_density_max 1.285
_refine_diff_density_min -0.969
_refine_diff_density_rms 0.129
_refine_ls_extinction_method none
_refine_ls_goodness_of_fit_ref 1.069
_refine_ls_hydrogen_treatment constr
_refine_ls_matrix_type full
_refine_ls_number_parameters 847
_refine_ls_number_reflns 14432
_refine_ls_number_restraints 0
_refine_ls_restrained_S_all 1.069
_refine_ls_R_factor_all 0.0685
_refine_ls_R_factor_gt 0.0403
_refine_ls_shift/su_max 0.005
_refine_ls_shift/su_mean 0.000
_refine_ls_structure_factor_coef Fsqd
_refine_ls_weighting_details 'calc w=1/[\s^2^(Fo^2^)+(0.0302P)^2^+23.4982P] where P=(Fo^2^+2Fc^2^)/3'
_refine_ls_weighting_scheme calc
_refine_ls_wR_factor_gt 0.0851
_refine_ls_wR_factor_ref 0.0998
_reflns_number_gt 10366
_reflns_number_total 14432
_reflns_threshold_expression I>2\s(I)
_cod_data_source_file om400361n_si_002.cif
_cod_data_source_block riv1265
_cod_depositor_comments
;
The following automatic conversions were performed:

'_symmetry_cell_setting' value 'Monoclinic' changed to 'monoclinic'
according to /home/saulius/struct/CIF-dictionaries/cif_core.dic
dictionary named 'cif_core.dic' version 2.4.2 from 2011-04-26.

Automatic conversion script
Id: cif_fix_values 1891 2012-01-12 08:04:46Z andrius 
;
_cod_original_cell_volume 7965.6(13)
_cod_original_sg_symbol_H-M P2(1)/c
_cod_database_code 4081732

loop_
_symmetry_equiv_pos_as_xyz
'x, y, z'
'-x, y+1/2, -z+1/2'
'-x, -y, -z'
'x, -y-1/2, z-1/2'

loop_
_atom_site_label
_atom_site_type_symbol
_atom_site_fract_x
_atom_site_fract_y
_atom_site_fract_z
_atom_site_U_iso_or_equiv
_atom_site_adp_type
_atom_site_occupancy
_atom_site_symmetry_multiplicity
_atom_site_calc_flag
_atom_site_refinement_flags
W1A W 0.257134(17) 0.158366(14) 0.387716(11) 0.03394(8) Uani 1 1 d .
Ge1A Ge 0.27837(4) 0.22946(3) 0.47559(3) 0.03181(17) Uani 1 1 d .
Ge2A Ge 0.24630(4) 0.34480(3) 0.48391(3) 0.02607(15) Uani 1 1 d .
Cl1A Cl 0.22891(12) 0.20220(9) 0.55355(8) 0.0450(4) Uani 1 1 d .
Cl2A Cl 0.41141(11) 0.24940(9) 0.51252(8) 0.0469(5) Uani 1 1 d .
Cl3A Cl 0.11693(10) 0.36245(9) 0.48972(8) 0.0411(4) Uani 1 1 d .
Cl4A Cl 0.26903(12) 0.39368(10) 0.40825(7) 0.0510(5) Uani 1 1 d .
O1A O 0.2511(4) 0.0657(3) 0.2841(2) 0.0614(16) Uani 1 1 d .
O2A O 0.3790(4) 0.0629(3) 0.4629(3) 0.0719(19) Uani 1 1 d .
O3A O 0.1109(3) 0.0743(3) 0.4232(3) 0.0621(16) Uani 1 1 d .
O4A O 0.1265(4) 0.2578(3) 0.3227(3) 0.079(2) Uani 1 1 d .
O5A O 0.4032(4) 0.2410(3) 0.3475(2) 0.0627(16) Uani 1 1 d .
N1A N 0.2544(3) 0.4238(2) 0.6294(2) 0.0216(11) Uani 1 1 d .
N2A N 0.2614(3) 0.5028(2) 0.5713(2) 0.0242(11) Uani 1 1 d .
C1A C 0.2519(4) 0.1008(4) 0.3211(3) 0.0451(19) Uani 1 1 d .
C2A C 0.3364(4) 0.0972(4) 0.4351(3) 0.0457(19) Uani 1 1 d .
C3A C 0.1623(5) 0.1059(4) 0.4106(3) 0.0441(18) Uani 1 1 d .
C4A C 0.1730(5) 0.2221(4) 0.3464(3) 0.050(2) Uani 1 1 d .
C5A C 0.3511(5) 0.2116(4) 0.3620(3) 0.0430(18) Uani 1 1 d .
C6A C 0.3161(3) 0.3960(3) 0.5437(2) 0.0245(14) Uani 1 1 d .
H6AA H 0.3506 0.3648 0.5684 0.029 Uiso 1 1 calc R
H6AB H 0.3548 0.4225 0.5252 0.029 Uiso 1 1 calc R
C7A C 0.2769(3) 0.4395(3) 0.5800(2) 0.0213(13) Uani 1 1 d .
C8A C 0.2255(4) 0.4796(3) 0.6524(3) 0.0261(14) Uani 1 1 d .
H8A H 0.2066 0.4826 0.6877 0.031 Uiso 1 1 calc R
C9A C 0.2288(4) 0.5283(3) 0.6164(3) 0.0302(15) Uani 1 1 d .
H9A H 0.2121 0.5720 0.6209 0.036 Uiso 1 1 calc R
C11A C 0.2657(4) 0.3621(3) 0.6579(3) 0.0263(14) Uani 1 1 d .
C12A C 0.1947(4) 0.3271(3) 0.6654(3) 0.0308(15) Uani 1 1 d .
C13A C 0.2089(4) 0.2685(3) 0.6936(3) 0.0363(16) Uani 1 1 d .
H13A H 0.1622 0.2428 0.6992 0.044 Uiso 1 1 calc R
C14A C 0.2880(5) 0.2461(4) 0.7139(3) 0.047(2) Uani 1 1 d .
H14A H 0.2952 0.2057 0.7331 0.057 Uiso 1 1 calc R
C15A C 0.3562(4) 0.2826(3) 0.7062(3) 0.0384(17) Uani 1 1 d .
H15A H 0.4106 0.2671 0.7200 0.046 Uiso 1 1 calc R
C16A C 0.3467(4) 0.3411(3) 0.6787(3) 0.0284(14) Uani 1 1 d .
C17A C 0.1058(4) 0.3495(3) 0.6453(3) 0.0295(14) Uani 1 1 d .
H17A H 0.1078 0.3871 0.6193 0.035 Uiso 1 1 calc R
C18A C 0.0531(4) 0.2965(4) 0.6135(3) 0.0430(18) Uani 1 1 d .
H18A H 0.0784 0.2831 0.5810 0.052 Uiso 1 1 calc R
H18B H -0.0033 0.3131 0.6007 0.052 Uiso 1 1 calc R
H18C H 0.0501 0.2593 0.6384 0.052 Uiso 1 1 calc R
C19A C 0.0657(4) 0.3721(4) 0.6946(3) 0.0460(19) Uani 1 1 d .
H19A H 0.0091 0.3876 0.6811 0.055 Uiso 1 1 calc R
H19B H 0.0988 0.4074 0.7141 0.055 Uiso 1 1 calc R
H19C H 0.0632 0.3358 0.7206 0.055 Uiso 1 1 calc R
C20A C 0.4242(4) 0.3829(3) 0.6769(3) 0.0328(15) Uani 1 1 d .
H20A H 0.4070 0.4208 0.6518 0.039 Uiso 1 1 calc R
C21A C 0.4936(4) 0.3472(4) 0.6533(3) 0.0450(19) Uani 1 1 d .
H21A H 0.4721 0.3307 0.6157 0.054 Uiso 1 1 calc R
H21B H 0.5134 0.3108 0.6780 0.054 Uiso 1 1 calc R
H21C H 0.5399 0.3771 0.6511 0.054 Uiso 1 1 calc R
C22A C 0.4577(4) 0.4095(4) 0.7355(3) 0.0458(19) Uani 1 1 d .
H22A H 0.4129 0.4324 0.7504 0.055 Uiso 1 1 calc R
H22B H 0.5037 0.4397 0.7329 0.055 Uiso 1 1 calc R
H22C H 0.4779 0.3736 0.7605 0.055 Uiso 1 1 calc R
C31A C 0.2874(4) 0.5412(3) 0.5260(3) 0.0276(14) Uani 1 1 d .
C32A C 0.2284(4) 0.5513(3) 0.4772(3) 0.0295(15) Uani 1 1 d .
C33A C 0.2569(4) 0.5846(3) 0.4342(3) 0.0405(17) Uani 1 1 d .
H33A H 0.2202 0.5914 0.4000 0.049 Uiso 1 1 calc R
C34A C 0.3367(5) 0.6082(4) 0.4397(3) 0.048(2) Uani 1 1 d .
H34A H 0.3551 0.6299 0.4091 0.057 Uiso 1 1 calc R
C35A C 0.3907(4) 0.6006(3) 0.4896(3) 0.0442(19) Uani 1 1 d .
H35A H 0.4448 0.6191 0.4931 0.053 Uiso 1 1 calc R
C36A C 0.3681(4) 0.5666(3) 0.5348(3) 0.0324(15) Uani 1 1 d .
C37A C 0.1382(4) 0.5316(3) 0.4736(3) 0.0381(17) Uani 1 1 d .
H37A H 0.1360 0.4925 0.4979 0.046 Uiso 1 1 calc R
C38A C 0.0956(5) 0.5145(4) 0.4152(3) 0.061(2) Uani 1 1 d .
H38A H 0.1262 0.4793 0.4001 0.073 Uiso 1 1 calc R
H38B H 0.0948 0.5527 0.3908 0.073 Uiso 1 1 calc R
H38C H 0.0383 0.5006 0.4166 0.073 Uiso 1 1 calc R
C39A C 0.0908(5) 0.5862(4) 0.4976(4) 0.061(2) Uani 1 1 d .
H39A H 0.1186 0.5969 0.5355 0.073 Uiso 1 1 calc R
H39B H 0.0335 0.5722 0.4991 0.073 Uiso 1 1 calc R
H39C H 0.0899 0.6246 0.4736 0.073 Uiso 1 1 calc R
C40A C 0.4276(4) 0.5598(3) 0.5889(3) 0.0379(17) Uani 1 1 d .
H40A H 0.3974 0.5360 0.6158 0.046 Uiso 1 1 calc R
C41A C 0.5043(5) 0.5206(4) 0.5828(4) 0.059(2) Uani 1 1 d .
H41A H 0.5396 0.5165 0.6195 0.070 Uiso 1 1 calc R
H41B H 0.5357 0.5425 0.5566 0.070 Uiso 1 1 calc R
H41C H 0.4875 0.4774 0.5684 0.070 Uiso 1 1 calc R
C42A C 0.4509(5) 0.6259(4) 0.6142(4) 0.063(2) Uani 1 1 d .
H42A H 0.4878 0.6205 0.6501 0.076 Uiso 1 1 calc R
H42B H 0.4002 0.6489 0.6204 0.076 Uiso 1 1 calc R
H42C H 0.4796 0.6511 0.5885 0.076 Uiso 1 1 calc R
W1B W 0.233480(18) 0.850119(14) 0.292687(12) 0.03778(9) Uani 1 1 d .
Ge1B Ge 0.26305(4) 0.77292(3) 0.21610(3) 0.02982(16) Uani 1 1 d .
Ge2B Ge 0.22468(4) 0.65821(3) 0.20651(3) 0.02870(16) Uani 1 1 d .
Cl1B Cl 0.22336(11) 0.79352(8) 0.12518(7) 0.0424(4) Uani 1 1 d .
Cl2B Cl 0.39705(10) 0.74962(9) 0.21421(7) 0.0403(4) Uani 1 1 d .
Cl3B Cl 0.09308(10) 0.63914(9) 0.18238(8) 0.0427(4) Uani 1 1 d .
Cl4B Cl 0.25922(12) 0.61090(10) 0.28725(7) 0.0475(5) Uani 1 1 d .
O1B O 0.2015(4) 0.9439(3) 0.3896(3) 0.091(2) Uani 1 1 d .
O2B O 0.3689(3) 0.9381(3) 0.2478(3) 0.0660(17) Uani 1 1 d .
O3B O 0.0933(4) 0.9181(3) 0.2050(3) 0.081(2) Uani 1 1 d .
O4B O 0.1057(5) 0.7468(4) 0.3264(4) 0.127(3) Uani 1 1 d .
O5B O 0.3784(4) 0.7753(3) 0.3715(2) 0.0663(17) Uani 1 1 d .
N1B N 0.2129(3) 0.5757(2) 0.0607(2) 0.0234(11) Uani 1 1 d .
N2B N 0.2327(3) 0.4995(2) 0.12282(19) 0.0235(11) Uani 1 1 d .
C1B C 0.2143(5) 0.9106(5) 0.3541(4) 0.065(3) Uani 1 1 d .
C2B C 0.3202(5) 0.9084(3) 0.2655(3) 0.0409(18) Uani 1 1 d .
C3B C 0.1430(5) 0.8932(4) 0.2375(4) 0.052(2) Uani 1 1 d .
C4B C 0.1503(6) 0.7853(5) 0.3144(4) 0.067(3) Uani 1 1 d .
C5B C 0.3268(5) 0.8026(4) 0.3439(3) 0.049(2) Uani 1 1 d .
C6B C 0.2864(4) 0.6094(3) 0.1558(3) 0.0274(14) Uani 1 1 d .
H6BA H 0.3140 0.6416 0.1345 0.033 Uiso 1 1 calc R
H6BB H 0.3313 0.5853 0.1798 0.033 Uiso 1 1 calc R
C7B C 0.2440(3) 0.5631(3) 0.1150(2) 0.0211(13) Uani 1 1 d .
C8B C 0.1836(4) 0.5190(3) 0.0347(3) 0.0288(15) Uani 1 1 d .
H8B H 0.1591 0.5143 -0.0035 0.035 Uiso 1 1 calc R
C9B C 0.1957(4) 0.4717(3) 0.0730(3) 0.0284(14) Uani 1 1 d .
H9B H 0.1815 0.4272 0.0670 0.034 Uiso 1 1 calc R
C11B C 0.2168(4) 0.6370(3) 0.0318(2) 0.0264(14) Uani 1 1 d .
C12B C 0.1439(4) 0.6707(3) 0.0147(3) 0.0320(15) Uani 1 1 d .
C13B C 0.1496(5) 0.7273(3) -0.0166(3) 0.0440(18) Uani 1 1 d .
H13B H 0.1006 0.7515 -0.0296 0.053 Uiso 1 1 calc R
C14B C 0.2242(5) 0.7482(4) -0.0288(3) 0.051(2) Uani 1 1 d .
H14B H 0.2265 0.7860 -0.0510 0.062 Uiso 1 1 calc R
C15B C 0.2972(5) 0.7147(4) -0.0089(3) 0.0428(18) Uani 1 1 d .
H15B H 0.3492 0.7318 -0.0154 0.051 Uiso 1 1 calc R
C16B C 0.2956(4) 0.6579(3) 0.0197(3) 0.0295(14) Uani 1 1 d .
C17B C 0.0590(4) 0.6502(3) 0.0267(3) 0.0341(16) Uani 1 1 d .
H17B H 0.0672 0.6158 0.0563 0.041 Uiso 1 1 calc R
C18B C 0.0117(4) 0.7066(4) 0.0488(3) 0.0460(19) Uani 1 1 d .
H18D H 0.0446 0.7240 0.0830 0.055 Uiso 1 1 calc R
H18E H -0.0421 0.6910 0.0571 0.055 Uiso 1 1 calc R
H18F H 0.0023 0.7408 0.0202 0.055 Uiso 1 1 calc R
C19B C 0.0081(4) 0.6211(4) -0.0260(3) 0.053(2) Uani 1 1 d .
H19D H 0.0393 0.5852 -0.0395 0.064 Uiso 1 1 calc R
H19E H -0.0025 0.6545 -0.0552 0.064 Uiso 1 1 calc R
H19F H -0.0451 0.6049 -0.0172 0.064 Uiso 1 1 calc R
C20B C 0.3756(4) 0.6194(3) 0.0357(3) 0.0347(16) Uani 1 1 d .
H20B H 0.3633 0.5815 0.0590 0.042 Uiso 1 1 calc R
C21B C 0.4440(4) 0.6602(4) 0.0706(3) 0.049(2) Uani 1 1 d .
H21D H 0.4941 0.6336 0.0810 0.058 Uiso 1 1 calc R
H21E H 0.4242 0.6756 0.1046 0.058 Uiso 1 1 calc R
H21F H 0.4574 0.6975 0.0484 0.058 Uiso 1 1 calc R
C22B C 0.4057(5) 0.5937(4) -0.0170(3) 0.051(2) Uani 1 1 d .
H22D H 0.3626 0.5658 -0.0377 0.061 Uiso 1 1 calc R
H22E H 0.4570 0.5685 -0.0063 0.061 Uiso 1 1 calc R
H22F H 0.4169 0.6302 -0.0408 0.061 Uiso 1 1 calc R
C31B C 0.2661(4) 0.4659(3) 0.1740(2) 0.0249(14) Uani 1 1 d .
C32B C 0.2144(4) 0.4543(3) 0.2147(3) 0.0266(14) Uani 1 1 d .
C33B C 0.2511(4) 0.4280(3) 0.2647(3) 0.0353(16) Uani 1 1 d .
H33B H 0.2180 0.4187 0.2930 0.042 Uiso 1 1 calc R
C34B C 0.3363(4) 0.4146(3) 0.2746(3) 0.0351(16) Uani 1 1 d .
H34B H 0.3613 0.3994 0.3105 0.042 Uiso 1 1 calc R
C35B C 0.3844(4) 0.4231(3) 0.2334(3) 0.0357(16) Uani 1 1 d .
H35B H 0.4419 0.4120 0.2406 0.043 Uiso 1 1 calc R
C36B C 0.3505(4) 0.4478(3) 0.1809(3) 0.0275(14) Uani 1 1 d .
C37B C 0.1200(4) 0.4643(3) 0.2020(3) 0.0342(16) Uani 1 1 d .
H37B H 0.1084 0.4979 0.1719 0.041 Uiso 1 1 calc R
C38B C 0.0829(4) 0.4879(4) 0.2525(3) 0.0452(19) Uani 1 1 d .
H38D H 0.1097 0.5286 0.2663 0.054 Uiso 1 1 calc R
H38E H 0.0920 0.4551 0.2823 0.054 Uiso 1 1 calc R
H38F H 0.0228 0.4950 0.2416 0.054 Uiso 1 1 calc R
C39B C 0.0783(4) 0.4017(4) 0.1798(3) 0.049(2) Uani 1 1 d .
H39D H 0.0177 0.4080 0.1721 0.059 Uiso 1 1 calc R
H39E H 0.0916 0.3673 0.2079 0.059 Uiso 1 1 calc R
H39F H 0.0986 0.3892 0.1451 0.059 Uiso 1 1 calc R
C40B C 0.4018(4) 0.4493(4) 0.1341(3) 0.0353(16) Uani 1 1 d .
H40B H 0.3645 0.4642 0.0995 0.042 Uiso 1 1 calc R
C41B C 0.4326(5) 0.3821(4) 0.1225(4) 0.058(2) Uani 1 1 d .
H41D H 0.3852 0.3521 0.1160 0.070 Uiso 1 1 calc R
H41E H 0.4724 0.3672 0.1548 0.070 Uiso 1 1 calc R
H41F H 0.4602 0.3833 0.0891 0.070 Uiso 1 1 calc R
C42B C 0.4749(4) 0.4959(4) 0.1444(3) 0.0476(19) Uani 1 1 d .
H42D H 0.5065 0.4937 0.1130 0.057 Uiso 1 1 calc R
H42E H 0.5113 0.4840 0.1793 0.057 Uiso 1 1 calc R
H42F H 0.4541 0.5402 0.1477 0.057 Uiso 1 1 calc R

loop_
_atom_site_aniso_label
_atom_site_aniso_U_11
_atom_site_aniso_U_22
_atom_site_aniso_U_33
_atom_site_aniso_U_23
_atom_site_aniso_U_13
_atom_site_aniso_U_12
W1A 0.04047(16) 0.03270(16) 0.02873(15) -0.00823(13) 0.00565(12) 0.00380(13)
Ge1A 0.0397(4) 0.0266(4) 0.0291(4) -0.0075(3) 0.0054(3) 0.0031(3)
Ge2A 0.0312(3) 0.0255(4) 0.0219(3) -0.0017(3) 0.0056(3) 0.0010(3)
Cl1A 0.0624(11) 0.0373(10) 0.0386(10) 0.0014(8) 0.0187(9) 0.0011(9)
Cl2A 0.0372(9) 0.0505(12) 0.0521(12) -0.0165(9) 0.0041(8) 0.0090(8)
Cl3A 0.0304(8) 0.0391(10) 0.0550(11) 0.0014(9) 0.0103(8) 0.0012(7)
Cl4A 0.0613(12) 0.0670(14) 0.0265(9) 0.0121(9) 0.0126(8) -0.0010(10)
O1A 0.086(4) 0.063(4) 0.036(3) -0.021(3) 0.012(3) 0.001(3)
O2A 0.057(4) 0.049(4) 0.103(5) 0.013(4) -0.011(3) 0.012(3)
O3A 0.060(4) 0.051(4) 0.081(4) 0.006(3) 0.029(3) 0.001(3)
O4A 0.082(4) 0.079(5) 0.068(4) 0.012(4) -0.009(4) 0.028(4)
O5A 0.059(4) 0.078(4) 0.052(4) 0.009(3) 0.010(3) -0.018(3)
N1A 0.024(3) 0.016(3) 0.026(3) 0.002(2) 0.007(2) 0.003(2)
N2A 0.025(3) 0.023(3) 0.025(3) 0.005(2) 0.006(2) 0.002(2)
C1A 0.049(4) 0.060(5) 0.028(4) -0.001(4) 0.009(3) 0.002(4)
C2A 0.039(4) 0.037(5) 0.062(5) -0.014(4) 0.012(4) -0.005(4)
C3A 0.049(4) 0.033(4) 0.053(5) 0.000(4) 0.015(4) 0.009(4)
C4A 0.058(5) 0.047(5) 0.043(5) -0.003(4) 0.005(4) 0.003(4)
C5A 0.050(5) 0.045(5) 0.033(4) -0.007(4) 0.002(4) 0.006(4)
C6A 0.024(3) 0.031(4) 0.018(3) -0.002(3) 0.003(2) 0.000(3)
C7A 0.021(3) 0.020(3) 0.021(3) 0.003(3) 0.000(2) -0.004(2)
C8A 0.032(3) 0.024(3) 0.024(3) -0.006(3) 0.011(3) 0.005(3)
C9A 0.039(4) 0.028(4) 0.026(3) 0.002(3) 0.013(3) 0.009(3)
C11A 0.031(3) 0.017(3) 0.031(4) 0.001(3) 0.006(3) 0.001(3)
C12A 0.037(4) 0.028(4) 0.030(4) 0.003(3) 0.012(3) 0.000(3)
C13A 0.048(4) 0.030(4) 0.031(4) 0.004(3) 0.006(3) -0.005(3)
C14A 0.061(5) 0.029(4) 0.051(5) 0.016(4) 0.007(4) 0.009(4)
C15A 0.040(4) 0.037(4) 0.037(4) 0.008(3) 0.005(3) 0.014(3)
C16A 0.034(3) 0.023(3) 0.028(3) -0.007(3) 0.002(3) 0.004(3)
C17A 0.027(3) 0.036(4) 0.025(3) -0.001(3) 0.001(3) -0.004(3)
C18A 0.039(4) 0.048(5) 0.043(4) 0.003(4) 0.008(3) -0.011(3)
C19A 0.039(4) 0.052(5) 0.048(5) 0.000(4) 0.007(3) 0.006(4)
C20A 0.028(3) 0.036(4) 0.032(4) 0.005(3) 0.000(3) 0.010(3)
C21A 0.034(4) 0.062(5) 0.037(4) -0.009(4) 0.001(3) 0.007(4)
C22A 0.042(4) 0.053(5) 0.043(5) -0.009(4) 0.005(3) 0.004(4)
C31A 0.038(4) 0.015(3) 0.032(4) 0.000(3) 0.015(3) 0.003(3)
C32A 0.041(4) 0.023(4) 0.027(4) 0.002(3) 0.012(3) 0.006(3)
C33A 0.050(4) 0.039(4) 0.034(4) 0.008(3) 0.013(3) 0.016(4)
C34A 0.064(5) 0.037(4) 0.051(5) 0.020(4) 0.034(4) 0.020(4)
C35A 0.040(4) 0.038(4) 0.061(5) 0.008(4) 0.026(4) 0.009(3)
C36A 0.035(4) 0.023(4) 0.043(4) -0.001(3) 0.018(3) 0.004(3)
C37A 0.038(4) 0.035(4) 0.039(4) 0.009(3) -0.003(3) 0.002(3)
C38A 0.059(5) 0.056(6) 0.059(6) 0.004(4) -0.017(4) 0.011(4)
C39A 0.038(4) 0.064(6) 0.082(7) 0.007(5) 0.011(4) 0.011(4)
C40A 0.027(3) 0.042(4) 0.047(4) -0.002(3) 0.009(3) -0.002(3)
C41A 0.044(4) 0.061(6) 0.069(6) -0.016(5) 0.002(4) 0.010(4)
C42A 0.062(5) 0.054(6) 0.068(6) -0.021(5) -0.002(5) 0.002(4)
W1B 0.04113(16) 0.03502(17) 0.03940(18) -0.01209(14) 0.01322(13) -0.00079(13)
Ge1B 0.0348(4) 0.0240(4) 0.0320(4) -0.0050(3) 0.0092(3) -0.0034(3)
Ge2B 0.0377(4) 0.0243(4) 0.0250(4) -0.0030(3) 0.0079(3) -0.0049(3)
Cl1B 0.0560(11) 0.0332(10) 0.0356(10) 0.0019(8) -0.0005(8) -0.0032(8)
Cl2B 0.0339(9) 0.0451(11) 0.0429(10) -0.0017(8) 0.0088(8) 0.0033(8)
Cl3B 0.0360(9) 0.0418(11) 0.0510(11) 0.0004(9) 0.0093(8) -0.0039(8)
Cl4B 0.0642(12) 0.0532(12) 0.0248(9) 0.0062(8) 0.0057(8) -0.0117(10)
O1B 0.118(6) 0.089(5) 0.066(4) -0.038(4) 0.012(4) 0.038(4)
O2B 0.060(4) 0.054(4) 0.083(5) 0.003(3) 0.007(3) -0.024(3)
O3B 0.051(4) 0.095(5) 0.096(5) 0.019(4) 0.012(4) 0.027(4)
O4B 0.117(6) 0.148(8) 0.137(7) -0.018(6) 0.085(6) -0.076(6)
O5B 0.077(4) 0.072(4) 0.051(4) 0.000(3) 0.014(3) 0.029(4)
N1B 0.025(3) 0.023(3) 0.022(3) 0.000(2) 0.004(2) -0.002(2)
N2B 0.028(3) 0.026(3) 0.017(3) 0.002(2) 0.004(2) -0.002(2)
C1B 0.069(6) 0.072(6) 0.052(6) -0.012(5) 0.004(4) 0.024(5)
C2B 0.047(4) 0.028(4) 0.045(5) -0.003(3) -0.002(4) 0.000(3)
C3B 0.037(4) 0.053(5) 0.070(6) -0.010(4) 0.018(4) 0.003(4)
C4B 0.064(6) 0.084(7) 0.061(6) -0.009(5) 0.030(5) -0.011(5)
C5B 0.065(5) 0.044(5) 0.044(5) -0.009(4) 0.025(4) -0.001(4)
C6B 0.030(3) 0.024(3) 0.030(4) -0.005(3) 0.010(3) -0.007(3)
C7B 0.019(3) 0.020(3) 0.026(3) -0.003(3) 0.006(2) 0.001(2)
C8B 0.032(3) 0.028(4) 0.025(3) 0.000(3) -0.002(3) -0.003(3)
C9B 0.029(3) 0.025(3) 0.029(4) -0.002(3) -0.001(3) -0.005(3)
C11B 0.036(3) 0.022(3) 0.021(3) -0.001(3) 0.002(3) -0.004(3)
C12B 0.034(3) 0.031(4) 0.030(4) 0.001(3) 0.001(3) -0.004(3)
C13B 0.046(4) 0.035(4) 0.051(5) 0.019(4) 0.006(4) 0.006(3)
C14B 0.063(5) 0.033(4) 0.061(5) 0.015(4) 0.017(4) 0.005(4)
C15B 0.051(4) 0.040(5) 0.040(4) 0.006(3) 0.017(4) -0.013(4)
C16B 0.038(4) 0.025(4) 0.026(3) -0.004(3) 0.009(3) -0.007(3)
C17B 0.033(3) 0.032(4) 0.034(4) 0.003(3) -0.005(3) -0.001(3)
C18B 0.037(4) 0.042(5) 0.060(5) 0.010(4) 0.008(4) 0.004(3)
C19B 0.039(4) 0.056(5) 0.058(5) -0.013(4) -0.010(4) -0.004(4)
C20B 0.032(3) 0.035(4) 0.040(4) 0.002(3) 0.014(3) -0.006(3)
C21B 0.036(4) 0.061(5) 0.051(5) -0.003(4) 0.015(3) -0.015(4)
C22B 0.047(4) 0.056(5) 0.052(5) -0.004(4) 0.020(4) 0.005(4)
C31B 0.035(3) 0.021(3) 0.018(3) 0.004(3) 0.001(3) -0.002(3)
C32B 0.031(3) 0.024(3) 0.024(3) 0.001(3) 0.005(3) -0.003(3)
C33B 0.047(4) 0.032(4) 0.028(4) 0.003(3) 0.009(3) -0.001(3)
C34B 0.045(4) 0.034(4) 0.023(4) 0.005(3) -0.002(3) -0.001(3)
C35B 0.033(4) 0.040(4) 0.031(4) 0.001(3) -0.003(3) 0.004(3)
C36B 0.031(3) 0.025(4) 0.026(4) -0.001(3) 0.005(3) -0.002(3)
C37B 0.035(4) 0.034(4) 0.036(4) 0.002(3) 0.011(3) -0.004(3)
C38B 0.042(4) 0.047(5) 0.051(5) 0.003(4) 0.021(4) -0.003(3)
C39B 0.038(4) 0.060(5) 0.050(5) -0.009(4) 0.005(4) -0.004(4)
C40B 0.025(3) 0.054(5) 0.027(4) 0.001(3) 0.004(3) 0.002(3)
C41B 0.060(5) 0.058(6) 0.062(6) -0.024(5) 0.029(4) -0.011(4)
C42B 0.035(4) 0.055(5) 0.051(5) 0.001(4) 0.004(3) -0.001(4)

loop_
_atom_type_symbol
_atom_type_description
_atom_type_scat_dispersion_real
_atom_type_scat_dispersion_imag
_atom_type_scat_source
C C 0.0033 0.0016 'International Tables Vol C Tables 4.2.6.8 and 6.1.1.4'
H H 0.0000 0.0000 'International Tables Vol C Tables 4.2.6.8 and 6.1.1.4'
N N 0.0061 0.0033 'International Tables Vol C Tables 4.2.6.8 and 6.1.1.4'
O O 0.0106 0.0060 'International Tables Vol C Tables 4.2.6.8 and 6.1.1.4'
Cl Cl 0.1484 0.1585 'International Tables Vol C Tables 4.2.6.8 and 6.1.1.4'
Ge Ge 0.1547 1.8001 'International Tables Vol C Tables 4.2.6.8 and 6.1.1.4'
W W -0.8490 6.8722 'International Tables Vol C Tables 4.2.6.8 and 6.1.1.4'

loop_
_geom_angle_atom_site_label_1
_geom_angle_atom_site_label_2
_geom_angle_atom_site_label_3
_geom_angle
C1A W1A C2A 91.6(3)
C1A W1A C3A 87.8(3)
C2A W1A C3A 87.5(3)
C1A W1A C4A 92.8(3)
C2A W1A C4A 174.8(3)
C3A W1A C4A 89.9(3)
C1A W1A C5A 90.9(3)
C2A W1A C5A 93.9(3)
C3A W1A C5A 178.2(3)
C4A W1A C5A 88.9(3)
C1A W1A Ge1A 174.6(2)
C2A W1A Ge1A 84.1(2)
C3A W1A Ge1A 95.2(2)
C4A W1A Ge1A 91.7(2)
C5A W1A Ge1A 86.1(2)
Cl1A Ge1A Cl2A 99.33(8)
Cl1A Ge1A Ge2A 93.83(5)
Cl2A Ge1A Ge2A 89.61(6)
Cl1A Ge1A W1A 122.35(6)
Cl2A Ge1A W1A 115.60(5)
Ge2A Ge1A W1A 128.45(3)
C6A Ge2A Cl3A 108.26(17)
C6A Ge2A Cl4A 102.18(19)
Cl3A Ge2A Cl4A 105.74(8)
C6A Ge2A Ge1A 118.02(18)
Cl3A Ge2A Ge1A 112.99(6)
Cl4A Ge2A Ge1A 108.45(6)
C7A N1A C8A 108.1(5)
C7A N1A C11A 127.1(5)
C8A N1A C11A 124.5(5)
C7A N2A C9A 109.4(5)
C7A N2A C31A 125.2(5)
C9A N2A C31A 124.7(5)
O1A C1A W1A 177.1(7)
O2A C2A W1A 177.7(7)
O3A C3A W1A 177.3(6)
O4A C4A W1A 179.1(8)
O5A C5A W1A 179.6(7)
C7A C6A Ge2A 120.4(4)
N2A C7A N1A 107.7(5)
N2A C7A C6A 126.2(5)
N1A C7A C6A 126.0(5)
C9A C8A N1A 108.3(5)
C8A C9A N2A 106.5(5)
C12A C11A C16A 122.8(6)
C12A C11A N1A 118.1(5)
C16A C11A N1A 119.0(5)
C13A C12A C11A 115.9(6)
C13A C12A C17A 119.8(6)
C11A C12A C17A 124.2(6)
C14A C13A C12A 122.6(7)
C15A C14A C13A 119.5(6)
C16A C15A C14A 120.9(6)
C15A C16A C11A 118.1(6)
C15A C16A C20A 118.5(6)
C11A C16A C20A 123.1(6)
C19A C17A C18A 109.8(5)
C19A C17A C12A 110.1(5)
C18A C17A C12A 111.9(6)
C21A C20A C16A 113.3(6)
C21A C20A C22A 109.8(5)
C16A C20A C22A 110.6(5)
C36A C31A C32A 124.7(6)
C36A C31A N2A 117.6(6)
C32A C31A N2A 117.7(5)
C33A C32A C31A 115.9(6)
C33A C32A C37A 121.7(6)
C31A C32A C37A 122.2(6)
C34A C33A C32A 121.7(7)
C33A C34A C35A 120.4(7)
C34A C35A C36A 122.0(7)
C35A C36A C31A 115.2(6)
C35A C36A C40A 121.0(6)
C31A C36A C40A 123.9(6)
C32A C37A C38A 114.5(6)
C32A C37A C39A 108.7(6)
C38A C37A C39A 109.9(6)
C36A C40A C41A 113.2(6)
C36A C40A C42A 110.6(6)
C41A C40A C42A 111.3(6)
C1B W1B C3B 91.9(3)
C1B W1B C4B 91.9(4)
C3B W1B C4B 90.9(4)
C1B W1B C2B 93.7(3)
C3B W1B C2B 89.8(3)
C4B W1B C2B 174.3(3)
C1B W1B C5B 92.1(3)
C3B W1B C5B 176.0(3)
C4B W1B C5B 89.4(4)
C2B W1B C5B 89.6(3)
C1B W1B Ge1B 178.1(2)
C3B W1B Ge1B 89.8(2)
C4B W1B Ge1B 89.1(3)
C2B W1B Ge1B 85.3(2)
C5B W1B Ge1B 86.2(2)
Cl1B Ge1B Cl2B 98.88(7)
Cl1B Ge1B Ge2B 93.49(5)
Cl2B Ge1B Ge2B 91.40(5)
Cl1B Ge1B W1B 122.54(6)
Cl2B Ge1B W1B 116.36(5)
Ge2B Ge1B W1B 126.88(3)
C6B Ge2B Cl3B 108.42(18)
C6B Ge2B Cl4B 103.9(2)
Cl3B Ge2B Cl4B 105.45(7)
C6B Ge2B Ge1B 113.93(18)
Cl3B Ge2B Ge1B 115.31(6)
Cl4B Ge2B Ge1B 108.84(6)
C7B N1B C8B 109.2(5)
C7B N1B C11B 126.5(5)
C8B N1B C11B 124.1(5)
C7B N2B C9B 109.5(5)
C7B N2B C31B 123.1(5)
C9B N2B C31B 126.8(5)
O1B C1B W1B 177.9(9)
O2B C2B W1B 175.7(7)
O3B C3B W1B 177.9(7)
O4B C4B W1B 177.2(9)
O5B C5B W1B 178.5(7)
C7B C6B Ge2B 121.2(4)
N2B C7B N1B 106.5(5)
N2B C7B C6B 127.1(5)
N1B C7B C6B 126.3(5)
C9B C8B N1B 107.6(5)
C8B C9B N2B 107.2(5)
C12B C11B C16B 123.0(6)
C12B C11B N1B 118.9(5)
C16B C11B N1B 118.0(5)
C11B C12B C13B 117.0(6)
C11B C12B C17B 124.6(6)
C13B C12B C17B 118.3(6)
C14B C13B C12B 121.1(7)
C13B C14B C15B 120.5(7)
C16B C15B C14B 121.3(7)
C15B C16B C11B 116.9(6)
C15B C16B C20B 119.7(6)
C11B C16B C20B 123.4(6)
C12B C17B C19B 110.0(6)
C12B C17B C18B 112.0(5)
C19B C17B C18B 110.6(6)
C16B C20B C22B 109.9(6)
C16B C20B C21B 111.7(6)
C22B C20B C21B 110.4(5)
C36B C31B C32B 123.3(5)
C36B C31B N2B 117.3(5)
C32B C31B N2B 119.4(5)
C33B C32B C31B 117.1(6)
C33B C32B C37B 120.9(6)
C31B C32B C37B 121.8(5)
C32B C33B C34B 120.8(6)
C35B C34B C33B 120.9(6)
C34B C35B C36B 121.2(6)
C35B C36B C31B 116.4(6)
C35B C36B C40B 120.2(6)
C31B C36B C40B 123.2(5)
C39B C37B C38B 110.1(6)
C39B C37B C32B 109.5(5)
C38B C37B C32B 113.2(6)
C36B C40B C41B 110.9(6)
C36B C40B C42B 113.5(6)
C41B C40B C42B 109.8(6)

loop_
_geom_bond_atom_site_label_1
_geom_bond_atom_site_label_2
_geom_bond_distance
W1A C1A 1.988(8)
W1A C2A 2.024(8)
W1A C3A 2.027(8)
W1A C4A 2.040(8)
W1A C5A 2.051(9)
W1A Ge1A 2.5551(7)
Ge1A Cl1A 2.2274(19)
Ge1A Cl2A 2.2412(19)
Ge1A Ge2A 2.4486(10)
Ge2A C6A 1.991(6)
Ge2A Cl3A 2.1562(17)
Ge2A Cl4A 2.1653(19)
O1A C1A 1.147(8)
O2A C2A 1.132(9)
O3A C3A 1.135(8)
O4A C4A 1.141(9)
O5A C5A 1.139(8)
N1A C7A 1.340(7)
N1A C8A 1.389(7)
N1A C11A 1.444(7)
N2A C7A 1.338(7)
N2A C9A 1.387(7)
N2A C31A 1.462(7)
C6A C7A 1.465(8)
C8A C9A 1.334(8)
C11A C12A 1.394(8)
C11A C16A 1.400(8)
C12A C13A 1.387(9)
C12A C17A 1.522(8)
C13A C14A 1.380(10)
C14A C15A 1.375(10)
C15A C16A 1.374(9)
C16A C20A 1.529(9)
C17A C19A 1.515(9)
C17A C18A 1.519(9)
C20A C21A 1.528(9)
C20A C22A 1.534(9)
C31A C36A 1.396(9)
C31A C32A 1.413(9)
C32A C33A 1.381(9)
C32A C37A 1.508(9)
C33A C34A 1.371(10)
C34A C35A 1.381(10)
C35A C36A 1.392(9)
C36A C40A 1.503(9)
C37A C38A 1.511(10)
C37A C39A 1.528(10)
C40A C41A 1.510(9)
C40A C42A 1.518(10)
W1B C1B 1.996(9)
W1B C3B 2.027(9)
W1B C4B 2.026(10)
W1B C2B 2.035(8)
W1B C5B 2.048(9)
W1B Ge1B 2.5393(7)
Ge1B Cl1B 2.2274(19)
Ge1B Cl2B 2.2339(18)
Ge1B Ge2B 2.4469(10)
Ge2B C6B 1.972(6)
Ge2B Cl3B 2.1601(18)
Ge2B Cl4B 2.1715(19)
O1B C1B 1.143(9)
O2B C2B 1.133(8)
O3B C3B 1.153(9)
O4B C4B 1.141(10)
O5B C5B 1.135(9)
N1B C7B 1.354(7)
N1B C8B 1.376(7)
N1B C11B 1.450(7)
N2B C7B 1.342(7)
N2B C9B 1.382(7)
N2B C31B 1.445(7)
C6B C7B 1.462(8)
C8B C9B 1.335(8)
C11B C12B 1.377(9)
C11B C16B 1.422(8)
C12B C13B 1.401(9)
C12B C17B 1.511(9)
C13B C14B 1.359(10)
C14B C15B 1.390(10)
C15B C16B 1.361(9)
C16B C20B 1.519(9)
C17B C19B 1.527(9)
C17B C18B 1.532(9)
C20B C22B 1.526(9)
C20B C21B 1.535(9)
C31B C36B 1.404(8)
C31B C32B 1.406(8)
C32B C33B 1.372(8)
C32B C37B 1.528(8)
C33B C34B 1.394(9)
C34B C35B 1.366(9)
C35B C36B 1.394(9)
C36B C40B 1.504(8)
C37B C39B 1.517(9)
C37B C38B 1.520(9)
C40B C41B 1.515(10)
C40B C42B 1.516(9)

loop_
_geom_torsion_atom_site_label_1
_geom_torsion_atom_site_label_2
_geom_torsion_atom_site_label_3
_geom_torsion_atom_site_label_4
_geom_torsion
C1A W1A Ge1A Cl1A -106(2)
C2A W1A Ge1A Cl1A -69.2(2)
C3A W1A Ge1A Cl1A 17.7(2)
C4A W1A Ge1A Cl1A 107.7(2)
C5A W1A Ge1A Cl1A -163.5(2)
C1A W1A Ge1A Cl2A 15(2)
C2A W1A Ge1A Cl2A 51.8(2)
C3A W1A Ge1A Cl2A 138.8(2)
C4A W1A Ge1A Cl2A -131.2(2)
C5A W1A Ge1A Cl2A -42.4(2)
C1A W1A Ge1A Ge2A 127(2)
C2A W1A Ge1A Ge2A 163.6(2)
C3A W1A Ge1A Ge2A -109.5(2)
C4A W1A Ge1A Ge2A -19.4(2)
C5A W1A Ge1A Ge2A 69.3(2)
Cl1A Ge1A Ge2A C6A 72.2(2)
Cl2A Ge1A Ge2A C6A -27.1(2)
W1A Ge1A Ge2A C6A -150.25(19)
Cl1A Ge1A Ge2A Cl3A -55.49(8)
Cl2A Ge1A Ge2A Cl3A -154.81(8)
W1A Ge1A Ge2A Cl3A 82.07(7)
Cl1A Ge1A Ge2A Cl4A -172.37(8)
Cl2A Ge1A Ge2A Cl4A 88.30(8)
W1A Ge1A Ge2A Cl4A -34.81(8)
C2A W1A C1A O1A 1(14)
C3A W1A C1A O1A -87(14)
C4A W1A C1A O1A -176(100)
C5A W1A C1A O1A 95(14)
Ge1A W1A C1A O1A 37(16)
C1A W1A C2A O2A -124(18)
C3A W1A C2A O2A -36(18)
C4A W1A C2A O2A 24(20)
C5A W1A C2A O2A 145(18)
Ge1A W1A C2A O2A 59(18)
C1A W1A C3A O3A 50(15)
C2A W1A C3A O3A -42(15)
C4A W1A C3A O3A 142(15)
C5A W1A C3A O3A 96(17)
Ge1A W1A C3A O3A -126(15)
C1A W1A C4A O4A -49(53)
C2A W1A C4A O4A 164(100)
C3A W1A C4A O4A -136(53)
C5A W1A C4A O4A 42(53)
Ge1A W1A C4A O4A 128(53)
C1A W1A C5A O5A 1(100)
C2A W1A C5A O5A 93(100)
C3A W1A C5A O5A -46(100)
C4A W1A C5A O5A -92(100)
Ge1A W1A C5A O5A 176(100)
Cl3A Ge2A C6A C7A -3.5(5)
Cl4A Ge2A C6A C7A 107.8(5)
Ge1A Ge2A C6A C7A -133.4(4)
C9A N2A C7A N1A 0.5(6)
C31A N2A C7A N1A 171.2(5)
C9A N2A C7A C6A -176.2(5)
C31A N2A C7A C6A -5.4(9)
C8A N1A C7A N2A -1.1(6)
C11A N1A C7A N2A -174.9(5)
C8A N1A C7A C6A 175.5(5)
C11A N1A C7A C6A 1.7(9)
Ge2A C6A C7A N2A -92.7(6)
Ge2A C6A C7A N1A 91.3(6)
C7A N1A C8A C9A 1.4(7)
C11A N1A C8A C9A 175.4(5)
N1A C8A C9A N2A -1.1(7)
C7A N2A C9A C8A 0.4(7)
C31A N2A C9A C8A -170.4(5)
C7A N1A C11A C12A -115.3(7)
C8A N1A C11A C12A 71.8(8)
C7A N1A C11A C16A 67.2(8)
C8A N1A C11A C16A -105.6(7)
C16A C11A C12A C13A -1.8(9)
N1A C11A C12A C13A -179.1(6)
C16A C11A C12A C17A 177.7(6)
N1A C11A C12A C17A 0.3(9)
C11A C12A C13A C14A 0.8(10)
C17A C12A C13A C14A -178.7(6)
C12A C13A C14A C15A -0.1(11)
C13A C14A C15A C16A 0.2(11)
C14A C15A C16A C11A -1.1(10)
C14A C15A C16A C20A 173.4(6)
C12A C11A C16A C15A 2.0(10)
N1A C11A C16A C15A 179.3(6)
C12A C11A C16A C20A -172.3(6)
N1A C11A C16A C20A 5.0(9)
C13A C12A C17A C19A 73.5(8)
C11A C12A C17A C19A -106.0(7)
C13A C12A C17A C18A -49.0(8)
C11A C12A C17A C18A 131.5(7)
C15A C16A C20A C21A 54.7(8)
C11A C16A C20A C21A -131.0(6)
C15A C16A C20A C22A -69.1(8)
C11A C16A C20A C22A 105.2(7)
C7A N2A C31A C36A -84.2(7)
C9A N2A C31A C36A 85.2(7)
C7A N2A C31A C32A 97.4(7)
C9A N2A C31A C32A -93.3(7)
C36A C31A C32A C33A 5.2(9)
N2A C31A C32A C33A -176.4(5)
C36A C31A C32A C37A -170.3(6)
N2A C31A C32A C37A 8.1(9)
C31A C32A C33A C34A -2.1(10)
C37A C32A C33A C34A 173.4(6)
C32A C33A C34A C35A -1.7(11)
C33A C34A C35A C36A 3.0(11)
C34A C35A C36A C31A -0.2(10)
C34A C35A C36A C40A -179.1(6)
C32A C31A C36A C35A -4.0(9)
N2A C31A C36A C35A 177.6(5)
C32A C31A C36A C40A 174.8(6)
N2A C31A C36A C40A -3.6(9)
C33A C32A C37A C38A 33.6(9)
C31A C32A C37A C38A -151.1(6)
C33A C32A C37A C39A -89.7(8)
C31A C32A C37A C39A 85.5(8)
C35A C36A C40A C41A -65.3(9)
C31A C36A C40A C41A 115.9(7)
C35A C36A C40A C42A 60.3(8)
C31A C36A C40A C42A -118.4(7)
C1B W1B Ge1B Cl1B -130(9)
C3B W1B Ge1B Cl1B 19.0(2)
C4B W1B Ge1B Cl1B 109.9(3)
C2B W1B Ge1B Cl1B -70.8(2)
C5B W1B Ge1B Cl1B -160.7(2)
C1B W1B Ge1B Cl2B -9(9)
C3B W1B Ge1B Cl2B 140.4(2)
C4B W1B Ge1B Cl2B -128.7(3)
C2B W1B Ge1B Cl2B 50.6(2)
C5B W1B Ge1B Cl2B -39.3(2)
C1B W1B Ge1B Ge2B 105(9)
C3B W1B Ge1B Ge2B -105.6(2)
C4B W1B Ge1B Ge2B -14.8(3)
C2B W1B Ge1B Ge2B 164.5(2)
C5B W1B Ge1B Ge2B 74.6(2)
Cl1B Ge1B Ge2B C6B 61.2(2)
Cl2B Ge1B Ge2B C6B -37.8(2)
W1B Ge1B Ge2B C6B -162.8(2)
Cl1B Ge1B Ge2B Cl3B -65.17(8)
Cl2B Ge1B Ge2B Cl3B -164.15(8)
W1B Ge1B Ge2B Cl3B 70.84(7)
Cl1B Ge1B Ge2B Cl4B 176.62(8)
Cl2B Ge1B Ge2B Cl4B 77.64(8)
W1B Ge1B Ge2B Cl4B -47.37(7)
C3B W1B C1B O1B 90(23)
C4B W1B C1B O1B -1(23)
C2B W1B C1B O1B 179(100)
C5B W1B C1B O1B -91(23)
Ge1B W1B C1B O1B -121(21)
C1B W1B C2B O2B -179(100)
C3B W1B C2B O2B -87(9)
C4B W1B C2B O2B 10(11)
C5B W1B C2B O2B 89(9)
Ge1B W1B C2B O2B 3(9)
C1B W1B C3B O3B 122(21)
C4B W1B C3B O3B -146(21)
C2B W1B C3B O3B 29(21)
C5B W1B C3B O3B -53(23)
Ge1B W1B C3B O3B -57(21)
C1B W1B C4B O4B -136(19)
C3B W1B C4B O4B 132(19)
C2B W1B C4B O4B 36(21)
C5B W1B C4B O4B -44(19)
Ge1B W1B C4B O4B 43(19)
C1B W1B C5B O5B 162(31)
C3B W1B C5B O5B -23(33)
C4B W1B C5B O5B 70(31)
C2B W1B C5B O5B -104(31)
Ge1B W1B C5B O5B -19(31)
Cl3B Ge2B C6B C7B -6.9(5)
Cl4B Ge2B C6B C7B 105.0(5)
Ge1B Ge2B C6B C7B -136.7(4)
C9B N2B C7B N1B 1.0(6)
C31B N2B C7B N1B 172.9(5)
C9B N2B C7B C6B -175.2(5)
C31B N2B C7B C6B -3.3(9)
C8B N1B C7B N2B -1.0(6)
C11B N1B C7B N2B -175.1(5)
C8B N1B C7B C6B 175.3(5)
C11B N1B C7B C6B 1.2(9)
Ge2B C6B C7B N2B -90.6(7)
Ge2B C6B C7B N1B 93.9(7)
C7B N1B C8B C9B 0.6(7)
C11B N1B C8B C9B 174.8(5)
N1B C8B C9B N2B 0.0(7)
C7B N2B C9B C8B -0.7(7)
C31B N2B C9B C8B -172.2(5)
C7B N1B C11B C12B -112.6(7)
C8B N1B C11B C12B 74.1(8)
C7B N1B C11B C16B 70.7(8)
C8B N1B C11B C16B -102.6(7)
C16B C11B C12B C13B 1.0(10)
N1B C11B C12B C13B -175.5(6)
C16B C11B C12B C17B -180.0(6)
N1B C11B C12B C17B 3.5(9)
C11B C12B C13B C14B -0.9(11)
C17B C12B C13B C14B -180.0(7)
C12B C13B C14B C15B -1.8(12)
C13B C14B C15B C16B 4.7(12)
C14B C15B C16B C11B -4.5(10)
C14B C15B C16B C20B 174.0(7)
C12B C11B C16B C15B 1.6(9)
N1B C11B C16B C15B 178.2(6)
C12B C11B C16B C20B -176.8(6)
N1B C11B C16B C20B -0.3(9)
C11B C12B C17B C19B -103.8(7)
C13B C12B C17B C19B 75.2(8)
C11B C12B C17B C18B 132.8(7)
C13B C12B C17B C18B -48.2(8)
C15B C16B C20B C22B -66.5(8)
C11B C16B C20B C22B 111.9(7)
C15B C16B C20B C21B 56.4(8)
C11B C16B C20B C21B -125.2(6)
C7B N2B C31B C36B -80.3(7)
C9B N2B C31B C36B 90.2(7)
C7B N2B C31B C32B 98.2(7)
C9B N2B C31B C32B -91.3(7)
C36B C31B C32B C33B 4.5(9)
N2B C31B C32B C33B -173.8(6)
C36B C31B C32B C37B -169.8(6)
N2B C31B C32B C37B 11.9(9)
C31B C32B C33B C34B 1.1(10)
C37B C32B C33B C34B 175.4(6)
C32B C33B C34B C35B -4.6(10)
C33B C34B C35B C36B 2.6(11)
C34B C35B C36B C31B 2.7(10)
C34B C35B C36B C40B -172.7(6)
C32B C31B C36B C35B -6.4(9)
N2B C31B C36B C35B 172.0(5)
C32B C31B C36B C40B 168.9(6)
N2B C31B C36B C40B -12.7(9)
C33B C32B C37B C39B -83.7(8)
C31B C32B C37B C39B 90.4(7)
C33B C32B C37B C38B 39.5(9)
C31B C32B C37B C38B -146.4(6)
C35B C36B C40B C41B 56.9(8)
C31B C36B C40B C41B -118.2(7)
C35B C36B C40B C42B -67.2(8)
C31B C36B C40B C42B 117.7(7)
